data_1512166
loop_
_publ_author_name
'Aita, Kazunari'
'Ohmae, Takeshi'
'Takase, Masayoshi'
'Nomura, Kotohiro'
'Kimura, Hideaki'
'Nishinaga, Tohru'

_publ_section_title
;
 Dithieno[3,4-b:3&#x2032;,4&#x2032;-d]thiophene-Annelated Antiaromatic
 Planar Cyclooctatetraene with Olefinic Protons
;
_journal_issue 14
_journal_name_full 'Organic Letters'
_journal_page_first 3522
_journal_paper_doi 10.1021/ol401125f
_journal_volume 15
_journal_year 2013
_chemical_formula_sum 'C12 H6 S3'
_chemical_formula_weight 246.35
_chemical_name_systematic
; 
 ? 
;
_space_group_IT_number 14
_symmetry_cell_setting monoclinic
_symmetry_space_group_name_Hall '-P 2ybc'
_symmetry_space_group_name_H-M 'P 1 21/c 1'
_atom_sites_solution_hydrogens geom
_atom_sites_solution_primary direct
_atom_sites_solution_secondary difmap
_audit_creation_method SHELXL-97
_cell_angle_alpha 90.00
_cell_angle_beta 108.033(2)
_cell_angle_gamma 90.00
_cell_formula_units_Z 8
_cell_length_a 10.8338(11)
_cell_length_b 12.0646(12)
_cell_length_c 16.1691(16)
_cell_measurement_temperature 293(2)
_cell_volume 2009.6(3)
_computing_cell_refinement 'Bruker SMART'
_computing_data_collection 'Bruker SMART'
_computing_data_reduction 'Bruker SHELXTL'
_computing_molecular_graphics 'Bruker SHELXTL'
_computing_publication_material 'Bruker SHELXTL'
_computing_structure_refinement 'SHELXL-97 (Sheldrick, 1997)'
_computing_structure_solution 'SHELXS-97 (Sheldrick, 1990)'
_diffrn_ambient_temperature 293(2)
_diffrn_measured_fraction_theta_full 0.996
_diffrn_measured_fraction_theta_max 0.996
_diffrn_radiation_monochromator graphite
_diffrn_radiation_source 'fine-focus sealed tube'
_diffrn_radiation_type MoK\a
_diffrn_radiation_wavelength 0.71073
_diffrn_reflns_av_R_equivalents 0.0283
_diffrn_reflns_av_sigmaI/netI 0.0243
_diffrn_reflns_limit_h_max 11
_diffrn_reflns_limit_h_min -12
_diffrn_reflns_limit_k_max 13
_diffrn_reflns_limit_k_min -12
_diffrn_reflns_limit_l_max 17
_diffrn_reflns_limit_l_min -11
_diffrn_reflns_number 8704
_diffrn_reflns_theta_full 23.26
_diffrn_reflns_theta_max 23.26
_diffrn_reflns_theta_min 1.98
_exptl_absorpt_coefficient_mu 0.605
_exptl_absorpt_correction_type multi-scan
_exptl_absorpt_process_details SADABS
_exptl_crystal_colour black
_exptl_crystal_density_diffrn 1.425
_exptl_crystal_density_method 'not measured'
_exptl_crystal_description block
_exptl_crystal_F_000 882
_refine_diff_density_max 0.316
_refine_diff_density_min -0.320
_refine_diff_density_rms 0.070
_refine_ls_extinction_method none
_refine_ls_goodness_of_fit_ref 1.082
_refine_ls_hydrogen_treatment mixed
_refine_ls_matrix_type full
_refine_ls_number_parameters 271
_refine_ls_number_reflns 2874
_refine_ls_number_restraints 0
_refine_ls_restrained_S_all 1.082
_refine_ls_R_factor_all 0.0320
_refine_ls_R_factor_gt 0.0283
_refine_ls_shift/su_max 0.148
_refine_ls_shift/su_mean 0.010
_refine_ls_structure_factor_coef Fsqd
_refine_ls_weighting_details 'calc w=1/[\s^2^(Fo^2^)+(0.0314P)^2^+1.5194P] where P=(Fo^2^+2Fc^2^)/3'
_refine_ls_weighting_scheme calc
_refine_ls_wR_factor_gt 0.0659
_refine_ls_wR_factor_ref 0.0682
_reflns_number_gt 2649
_reflns_number_total 2874
_reflns_threshold_expression >2sigma(I)
_cod_data_source_file ol401125f_si_002.cif
_cod_data_source_block aita25
_cod_original_sg_symbol_H-M P21/c
_cod_database_code 1512166

loop_
_symmetry_equiv_pos_as_xyz
'x, y, z'
'-x, y+1/2, -z+1/2'
'-x, -y, -z'
'x, -y-1/2, z-1/2'

loop_
_atom_site_label
_atom_site_type_symbol
_atom_site_fract_x
_atom_site_fract_y
_atom_site_fract_z
_atom_site_U_iso_or_equiv
_atom_site_adp_type
_atom_site_occupancy
_atom_site_symmetry_multiplicity
_atom_site_calc_flag
_atom_site_refinement_flags
S1 S 0.29840(5) 0.18254(4) 0.22132(4) 0.02331(15) Uani 1 1 d .
S2 S -0.35502(5) 0.17339(4) 0.11509(3) 0.02160(15) Uani 1 1 d .
S3 S 0.30950(5) 0.30292(4) 0.47198(3) 0.02303(15) Uani 1 1 d .
S4 S -0.55443(5) -0.09273(4) 0.19265(4) 0.02342(15) Uani 1 1 d .
S5 S 0.04681(5) 0.57498(4) 0.39743(3) 0.02230(15) Uani 1 1 d .
S6 S -0.12641(5) 0.29037(4) 0.36478(4) 0.02712(16) Uani 1 1 d .
C1 C -0.2457(2) 0.15951(18) 0.45449(14) 0.0264(5) Uani 1 1 d .
H1 H -0.2024 0.2091 0.4978 0.032 Uiso 1 1 calc R
C2 C -0.29735(18) 0.14917(16) 0.28698(13) 0.0174(4) Uani 1 1 d .
C13 C 0.20018(19) 0.41236(16) 0.43143(13) 0.0185(4) Uani 1 1 d .
C14 C -0.01594(19) 0.50840(17) 0.14269(14) 0.0233(5) Uani 1 1 d .
H2 H -0.0744 0.5511 0.1004 0.028 Uiso 1 1 calc R
C3 C -0.39398(18) 0.06467(16) 0.24873(13) 0.0170(4) Uani 1 1 d .
C15 C 0.0426(2) 0.42135(17) 0.10374(14) 0.0236(5) Uani 1 1 d .
H3 H 0.0126 0.4250 0.0433 0.028 Uiso 1 1 calc R
C9 C -0.1715(2) 0.28923(17) 0.25399(15) 0.0256(5) Uani 1 1 d .
H4 H -0.1377 0.3355 0.2203 0.031 Uiso 1 1 calc R
C16 C 0.15254(18) 0.41747(15) 0.33894(13) 0.0172(4) Uani 1 1 d .
C4 C -0.45174(18) -0.02060(16) 0.27954(13) 0.0192(4) Uani 1 1 d .
C5 C -0.3081(2) 0.07836(18) 0.48279(14) 0.0286(5) Uani 1 1 d .
H5 H -0.3032 0.0882 0.5408 0.034 Uiso 1 1 calc R
C6 C -0.23285(19) 0.18480(16) 0.37011(14) 0.0213(5) Uani 1 1 d .
C17 C 0.19960(19) 0.29694(16) 0.21705(13) 0.0190(4) Uani 1 1 d .
C7 C -0.4399(2) -0.06218(17) 0.36600(14) 0.0235(5) Uani 1 1 d .
H6 H -0.4805 -0.1300 0.3661 0.028 Uiso 1 1 calc R
C12 C -0.52083(19) -0.01097(17) 0.11634(14) 0.0219(5) Uani 1 1 d .
H7 H -0.5568 -0.0194 0.0565 0.026 Uiso 1 1 calc R
C18 C 0.15194(19) 0.49232(17) 0.47267(14) 0.0218(5) Uani 1 1 d .
H8 H 0.1731 0.5005 0.5326 0.026 Uiso 1 1 calc R
C19 C 0.06621(18) 0.50355(16) 0.30930(13) 0.0182(4) Uani 1 1 d .
C20 C -0.00760(19) 0.54297(17) 0.22333(13) 0.0214(5) Uani 1 1 d .
H9 H -0.0593 0.6042 0.2242 0.026 Uiso 1 1 calc R
C21 C 0.3500(2) 0.17803(17) 0.33227(14) 0.0239(5) Uani 1 1 d .
H10 H 0.4081 0.1264 0.3657 0.029 Uiso 1 1 calc R
C8 C -0.3814(2) -0.02128(18) 0.44581(14) 0.0268(5) Uani 1 1 d .
H11 H -0.3897 -0.0689 0.4890 0.032 Uiso 1 1 calc R
C11 C -0.43303(19) 0.06885(16) 0.15642(13) 0.0184(4) Uani 1 1 d .
C22 C 0.20789(18) 0.32940(16) 0.29986(13) 0.0177(4) Uani 1 1 d .
C23 C 0.29342(19) 0.26145(17) 0.36457(13) 0.0202(5) Uani 1 1 d .
C10 C -0.26441(19) 0.21031(16) 0.22205(14) 0.0206(5) Uani 1 1 d .
C24 C 0.1275(2) 0.33775(17) 0.13095(13) 0.0219(5) Uani 1 1 d .
H12 H 0.1432 0.2982 0.0859 0.026 Uiso 1 1 calc R

loop_
_atom_site_aniso_label
_atom_site_aniso_U_11
_atom_site_aniso_U_22
_atom_site_aniso_U_33
_atom_site_aniso_U_23
_atom_site_aniso_U_13
_atom_site_aniso_U_12
S1 0.0256(3) 0.0207(3) 0.0247(3) -0.0023(2) 0.0094(2) 0.0037(2)
S2 0.0236(3) 0.0206(3) 0.0222(3) 0.0015(2) 0.0095(2) -0.0007(2)
S3 0.0261(3) 0.0233(3) 0.0181(3) 0.0021(2) 0.0044(2) 0.0042(2)
S4 0.0215(3) 0.0189(3) 0.0292(3) -0.0023(2) 0.0070(2) -0.0043(2)
S5 0.0220(3) 0.0204(3) 0.0265(3) -0.0022(2) 0.0105(2) 0.0015(2)
S6 0.0214(3) 0.0229(3) 0.0346(3) -0.0088(2) 0.0050(2) -0.0039(2)
C1 0.0237(12) 0.0301(12) 0.0209(12) -0.0067(10) 0.0002(9) 0.0045(10)
C2 0.0151(10) 0.0136(10) 0.0230(11) -0.0011(9) 0.0051(9) 0.0039(8)
C13 0.0169(10) 0.0173(10) 0.0206(11) 0.0011(8) 0.0049(9) -0.0027(8)
C14 0.0191(11) 0.0229(11) 0.0254(12) 0.0070(9) 0.0034(9) -0.0009(9)
C3 0.0136(10) 0.0147(10) 0.0225(11) -0.0014(8) 0.0053(8) 0.0042(8)
C15 0.0274(12) 0.0248(12) 0.0169(11) 0.0024(9) 0.0046(9) -0.0042(9)
C9 0.0247(12) 0.0199(11) 0.0352(13) -0.0016(10) 0.0135(10) -0.0027(9)
C16 0.0158(10) 0.0167(10) 0.0199(11) -0.0002(8) 0.0066(8) -0.0042(8)
C4 0.0164(10) 0.0153(10) 0.0259(12) -0.0008(9) 0.0066(9) 0.0028(8)
C5 0.0312(12) 0.0348(13) 0.0186(11) 0.0001(10) 0.0060(10) 0.0086(10)
C6 0.0176(11) 0.0188(11) 0.0260(12) -0.0038(9) 0.0046(9) 0.0021(8)
C17 0.0170(10) 0.0167(10) 0.0247(12) -0.0011(9) 0.0087(9) -0.0022(8)
C7 0.0262(11) 0.0172(11) 0.0302(13) 0.0040(9) 0.0135(10) 0.0034(9)
C12 0.0214(11) 0.0222(11) 0.0208(11) -0.0027(9) 0.0047(9) 0.0017(9)
C18 0.0224(11) 0.0235(11) 0.0202(11) -0.0017(9) 0.0074(9) -0.0024(9)
C19 0.0170(10) 0.0165(10) 0.0233(11) 0.0002(8) 0.0094(9) -0.0018(8)
C20 0.0186(10) 0.0169(10) 0.0287(12) 0.0049(9) 0.0072(9) 0.0003(8)
C21 0.0245(11) 0.0216(11) 0.0246(12) 0.0028(9) 0.0063(9) 0.0043(9)
C8 0.0330(12) 0.0249(12) 0.0260(12) 0.0087(10) 0.0143(10) 0.0109(10)
C11 0.0182(10) 0.0167(10) 0.0217(11) 0.0006(8) 0.0081(9) 0.0028(8)
C22 0.0159(10) 0.0155(10) 0.0217(11) 0.0010(8) 0.0060(9) -0.0021(8)
C23 0.0188(10) 0.0208(11) 0.0199(11) 0.0000(9) 0.0042(9) -0.0012(8)
C10 0.0172(11) 0.0175(10) 0.0277(12) -0.0006(9) 0.0080(9) 0.0024(8)
C24 0.0252(12) 0.0228(11) 0.0186(11) -0.0013(9) 0.0080(9) -0.0036(9)

loop_
_atom_type_symbol
_atom_type_description
_atom_type_scat_dispersion_real
_atom_type_scat_dispersion_imag
_atom_type_scat_source
C C 0.0033 0.0016 'International Tables Vol C Tables 4.2.6.8 and 6.1.1.4'
H H 0.0000 0.0000 'International Tables Vol C Tables 4.2.6.8 and 6.1.1.4'
S S 0.1246 0.1234 'International Tables Vol C Tables 4.2.6.8 and 6.1.1.4'

loop_
_geom_angle_atom_site_label_1
_geom_angle_atom_site_label_2
_geom_angle_atom_site_label_3
_geom_angle
C21 S1 C17 93.70(10)
C11 S2 C10 89.75(9)
C13 S3 C23 89.77(10)
C12 S4 C4 93.95(10)
C18 S5 C19 94.10(10)
C9 S6 C6 93.88(10)
C5 C1 C6 132.7(2)
C6 C2 C10 113.11(18)
C6 C2 C3 135.58(19)
C10 C2 C3 111.29(17)
C18 C13 C16 114.40(18)
C18 C13 S3 131.57(16)
C16 C13 S3 114.02(15)
C20 C14 C15 136.9(2)
C4 C3 C11 112.72(18)
C4 C3 C2 135.92(19)
C11 C3 C2 111.27(17)
C24 C15 C14 137.8(2)
C10 C9 S6 109.92(17)
C19 C16 C13 112.55(18)
C19 C16 C22 136.36(19)
C13 C16 C22 111.10(17)
C3 C4 C7 133.80(19)
C3 C4 S4 109.39(15)
C7 C4 S4 116.75(15)
C1 C5 C8 136.4(2)
C2 C6 C1 133.4(2)
C2 C6 S6 108.91(16)
C1 C6 S6 117.43(16)
C22 C17 C24 133.72(19)
C22 C17 S1 109.59(15)
C24 C17 S1 116.69(15)
C8 C7 C4 132.3(2)
C11 C12 S4 109.72(16)
C13 C18 S5 109.66(15)
C16 C19 C20 133.76(19)
C16 C19 S5 109.28(15)
C20 C19 S5 116.95(15)
C14 C20 C19 132.7(2)
C23 C21 S1 109.83(16)
C7 C8 C5 136.9(2)
C12 C11 C3 114.21(18)
C12 C11 S2 132.03(16)
C3 C11 S2 113.72(14)
C17 C22 C23 112.61(18)
C17 C22 C16 136.11(19)
C23 C22 C16 111.28(17)
C21 C23 C22 114.28(19)
C21 C23 S3 131.87(16)
C22 C23 S3 113.83(15)
C9 C10 C2 114.10(19)
C9 C10 S2 132.01(17)
C2 C10 S2 113.85(15)
C15 C24 C17 132.6(2)

loop_
_geom_bond_atom_site_label_1
_geom_bond_atom_site_label_2
_geom_bond_distance
S1 C21 1.707(2)
S1 C17 1.735(2)
S2 C11 1.761(2)
S2 C10 1.761(2)
S3 C13 1.759(2)
S3 C23 1.763(2)
S4 C12 1.705(2)
S4 C4 1.732(2)
S5 C18 1.707(2)
S5 C19 1.733(2)
S6 C9 1.705(2)
S6 C6 1.738(2)
C1 C5 1.347(3)
C1 C6 1.446(3)
C2 C6 1.378(3)
C2 C10 1.416(3)
C2 C3 1.455(3)
C13 C18 1.365(3)
C13 C16 1.424(3)
C14 C20 1.345(3)
C14 C15 1.466(3)
C3 C4 1.375(3)
C3 C11 1.421(3)
C15 C24 1.344(3)
C9 C10 1.366(3)
C16 C19 1.380(3)
C16 C22 1.457(3)
C4 C7 1.453(3)
C5 C8 1.463(3)
C17 C22 1.371(3)
C17 C24 1.455(3)
C7 C8 1.343(3)
C12 C11 1.368(3)
C19 C20 1.452(3)
C21 C23 1.364(3)
C22 C23 1.423(3)

loop_
_geom_torsion_atom_site_label_1
_geom_torsion_atom_site_label_2
_geom_torsion_atom_site_label_3
_geom_torsion_atom_site_label_4
_geom_torsion
C23 S3 C13 C18 179.2(2)
C23 S3 C13 C16 0.04(15)
C6 C2 C3 C4 -7.4(4)
C10 C2 C3 C4 174.1(2)
C6 C2 C3 C11 176.3(2)
C10 C2 C3 C11 -2.2(2)
C20 C14 C15 C24 1.4(5)
C6 S6 C9 C10 -0.30(16)
C18 C13 C16 C19 0.1(2)
S3 C13 C16 C19 179.45(14)
C18 C13 C16 C22 -179.73(17)
S3 C13 C16 C22 -0.4(2)
C11 C3 C4 C7 176.7(2)
C2 C3 C4 C7 0.4(4)
C11 C3 C4 S4 -0.5(2)
C2 C3 C4 S4 -176.77(19)
C12 S4 C4 C3 0.15(15)
C12 S4 C4 C7 -177.58(16)
C6 C1 C5 C8 4.6(4)
C10 C2 C6 C1 170.6(2)
C3 C2 C6 C1 -8.0(4)
C10 C2 C6 S6 -2.8(2)
C3 C2 C6 S6 178.71(19)
C5 C1 C6 C2 14.4(4)
C5 C1 C6 S6 -172.7(2)
C9 S6 C6 C2 1.77(16)
C9 S6 C6 C1 -172.77(16)
C21 S1 C17 C22 0.05(16)
C21 S1 C17 C24 -179.84(16)
C3 C4 C7 C8 10.9(4)
S4 C4 C7 C8 -172.0(2)
C4 S4 C12 C11 0.28(16)
C16 C13 C18 S5 0.0(2)
S3 C13 C18 S5 -179.18(13)
C19 S5 C18 C13 -0.10(16)
C13 C16 C19 C20 -179.8(2)
C22 C16 C19 C20 -0.1(4)
C13 C16 C19 S5 -0.2(2)
C22 C16 C19 S5 179.60(19)
C18 S5 C19 C16 0.16(15)
C18 S5 C19 C20 179.89(15)
C15 C14 C20 C19 -1.3(4)
C16 C19 C20 C14 -0.4(4)
S5 C19 C20 C14 179.96(19)
C17 S1 C21 C23 -0.07(17)
C4 C7 C8 C5 1.2(4)
C1 C5 C8 C7 -17.0(5)
S4 C12 C11 C3 -0.6(2)
S4 C12 C11 S2 176.97(13)
C4 C3 C11 C12 0.8(2)
C2 C3 C11 C12 177.97(16)
C4 C3 C11 S2 -177.29(13)
C2 C3 C11 S2 -0.1(2)
C10 S2 C11 C12 -175.9(2)
C10 S2 C11 C3 1.77(15)
C24 C17 C22 C23 179.8(2)
S1 C17 C22 C23 0.0(2)
C24 C17 C22 C16 -1.3(4)
S1 C17 C22 C16 178.83(19)
C19 C16 C22 C17 2.0(4)
C13 C16 C22 C17 -178.2(2)
C19 C16 C22 C23 -179.2(2)
C13 C16 C22 C23 0.6(2)
S1 C21 C23 C22 0.1(2)
S1 C21 C23 S3 -178.17(14)
C17 C22 C23 C21 0.0(3)
C16 C22 C23 C21 -179.18(17)
C17 C22 C23 S3 178.53(14)
C16 C22 C23 S3 -0.6(2)
C13 S3 C23 C21 178.6(2)
C13 S3 C23 C22 0.33(16)
S6 C9 C10 C2 -1.3(2)
S6 C9 C10 S2 176.26(13)
C6 C2 C10 C9 2.7(3)
C3 C2 C10 C9 -178.42(17)
C6 C2 C10 S2 -175.28(14)
C3 C2 C10 S2 3.6(2)
C11 S2 C10 C9 179.4(2)
C11 S2 C10 C2 -3.08(15)
C14 C15 C24 C17 0.7(4)
C22 C17 C24 C15 -0.9(4)
S1 C17 C24 C15 178.91(19)
